data_4315841
loop_
_publ_author_name
'Karunesh Keshav'
'Nem Singh'
'Anil J. Elias'

_publ_contact_author_address
;DEPARTMENT OF CHEMISTRY
INDIAN INSTITUTE OF TECHNOLOGY DELHI
HAUZ KHAS, NEW DELHI 110016
INDIA
;
_publ_contact_author_email elias@chemistry.iitd.ac.in
_publ_contact_author_fax +91-11-2658????
_publ_contact_author_name 'Dr.Anil J. Elias'
_publ_contact_author_phone +91-11-2659????
_publ_section_title
;
 Synthesis and Reactions of Ethynylferrocene-Derived Fluoro- and
 Chlorocyclotriphosphazenes
;
_journal_name_full 'Inorganic Chemistry'
_journal_page_first 5753
_journal_page_last 5765
_journal_paper_doi 10.1021/ic100703h
_journal_volume 49
_journal_year 2010
_chemical_formula_moiety 'C12 H9 F5 Fe N3 P3'
_chemical_formula_sum 'C12 H9 F5 Fe N3 P3'
_chemical_formula_weight 438.98
_chemical_name_systematic
; 
 ? 
;
_space_group_IT_number 29
_symmetry_cell_setting orthorhombic
_symmetry_space_group_name_Hall 'P 2c -2ac'
_symmetry_space_group_name_H-M 'P c a 21'
_atom_sites_solution_hydrogens geom
_atom_sites_solution_primary direct
_atom_sites_solution_secondary difmap
_audit_creation_method SHELXL-97
_cell_angle_alpha 90.00
_cell_angle_beta 90.00
_cell_angle_gamma 90.00
_cell_formula_units_Z 4
_cell_length_a 20.224(4)
_cell_length_b 10.136(2)
_cell_length_c 7.9972(17)
_cell_measurement_temperature 293(2)
_cell_measurement_theta_max 25.00
_cell_measurement_theta_min 1.96
_cell_volume 1639.3(6)
_computing_cell_refinement 'Bruker SMART'
_computing_data_collection 'Bruker SMART'
_computing_data_reduction 'Bruker SAINT'
_computing_molecular_graphics 'Bruker SHELXTL'
_computing_publication_material 'Bruker SHELXTL'
_computing_structure_refinement 'SHELXL-97 (Sheldrick, 1997)'
_computing_structure_solution 'SHELXS-97 (Sheldrick, 1990)'
_diffrn_ambient_temperature 293(2)
_diffrn_measured_fraction_theta_full 0.999
_diffrn_measured_fraction_theta_max 0.999
_diffrn_measurement_device_type 'CCD area detector'
_diffrn_measurement_method 'phi and omega scans'
_diffrn_radiation_monochromator graphite
_diffrn_radiation_source 'fine-focus sealed tube'
_diffrn_radiation_type MoK\a
_diffrn_radiation_wavelength 0.71073
_diffrn_reflns_av_R_equivalents 0.0527
_diffrn_reflns_av_sigmaI/netI 0.0426
_diffrn_reflns_limit_h_max 24
_diffrn_reflns_limit_h_min -24
_diffrn_reflns_limit_k_max 12
_diffrn_reflns_limit_k_min -12
_diffrn_reflns_limit_l_max 9
_diffrn_reflns_limit_l_min -9
_diffrn_reflns_number 14865
_diffrn_reflns_theta_full 25.00
_diffrn_reflns_theta_max 25.00
_diffrn_reflns_theta_min 2.01
_exptl_absorpt_coefficient_mu 1.264
_exptl_absorpt_correction_type none
_exptl_crystal_colour red
_exptl_crystal_density_diffrn 1.779
_exptl_crystal_density_method 'not measured'
_exptl_crystal_description block
_exptl_crystal_F_000 872.0
_exptl_crystal_size_max 0.228
_exptl_crystal_size_mid 0.163
_exptl_crystal_size_min 0.110
_refine_diff_density_max 0.505
_refine_diff_density_min -0.506
_refine_diff_density_rms 0.089
_refine_ls_abs_structure_details 'Flack H D (1983), Acta Cryst. A39, 876-881'
_refine_ls_abs_structure_Flack 0.06(3)
_refine_ls_extinction_method none
_refine_ls_goodness_of_fit_ref 1.323
_refine_ls_hydrogen_treatment constr
_refine_ls_matrix_type full
_refine_ls_number_parameters 217
_refine_ls_number_reflns 2883
_refine_ls_number_restraints 1
_refine_ls_restrained_S_all 1.323
_refine_ls_R_factor_all 0.0646
_refine_ls_R_factor_gt 0.0623
_refine_ls_shift/su_max 0.001
_refine_ls_shift/su_mean 0.000
_refine_ls_structure_factor_coef Fsqd
_refine_ls_weighting_details 'calc w=1/[\s^2^(Fo^2^)+(0.0533P)^2^+1.1220P] where P=(Fo^2^+2Fc^2^)/3'
_refine_ls_weighting_scheme calc
_refine_ls_wR_factor_gt 0.1324
_refine_ls_wR_factor_ref 0.1335
_reflns_number_gt 2811
_reflns_number_total 2883
_reflns_threshold_expression >2sigma(I)
_cod_data_source_file ic100703h_si_002_01.cif
_cod_data_source_block 1
_cod_original_cell_volume 1639.4(6)
_cod_original_sg_symbol_Hall P2c-2ac
_cod_database_code 4315841

loop_
_symmetry_equiv_pos_as_xyz
'x, y, z'
'-x, -y, z+1/2'
'x+1/2, -y, z'
'-x+1/2, y, z+1/2'

loop_
_atom_site_label
_atom_site_type_symbol
_atom_site_fract_x
_atom_site_fract_y
_atom_site_fract_z
_atom_site_U_iso_or_equiv
_atom_site_adp_type
_atom_site_occupancy
_atom_site_symmetry_multiplicity
_atom_site_calc_flag
_atom_site_refinement_flags
_atom_site_disorder_assembly
_atom_site_disorder_group
Fe1 Fe 0.62656(4) 0.56001(8) -0.21058(12) 0.0389(3) Uani 1 1 d . . .
P1 P 0.63631(8) 0.12272(18) 0.2458(2) 0.0438(4) Uani 1 1 d . . .
P2 P 0.65763(10) 0.0454(2) 0.5683(3) 0.0583(6) Uani 1 1 d . . .
P3 P 0.53410(9) 0.03586(19) 0.4413(2) 0.0472(5) Uani 1 1 d . . .
F1 F 0.6604(3) 0.0288(5) 0.1091(6) 0.0799(16) Uani 1 1 d . . .
F2 F 0.6789(3) 0.1346(6) 0.7122(6) 0.0991(19) Uani 1 1 d . . .
F3 F 0.6976(3) -0.0740(5) 0.6139(8) 0.103(2) Uani 1 1 d . . .
F4 F 0.4969(2) -0.0906(5) 0.4081(7) 0.0774(14) Uani 1 1 d . . .
F5 F 0.4771(2) 0.1198(5) 0.5040(7) 0.0794(15) Uani 1 1 d . . .
N1 N 0.6830(3) 0.1053(6) 0.4027(9) 0.0571(16) Uani 1 1 d . . .
N2 N 0.5826(3) 0.0121(6) 0.5879(8) 0.0560(16) Uani 1 1 d . . .
N3 N 0.5609(3) 0.0951(6) 0.2754(8) 0.0538(15) Uani 1 1 d . . .
C1 C 0.6472(3) 0.2721(8) 0.1517(10) 0.0538(18) Uani 1 1 d . . .
C2 C 0.6562(3) 0.3763(7) 0.0859(9) 0.0474(16) Uani 1 1 d . . .
C3 C 0.6696(3) 0.4970(7) 0.0053(8) 0.0380(14) Uani 1 1 d . . .
C4 C 0.6352(3) 0.6188(8) 0.0282(9) 0.0489(18) Uani 1 1 d . . .
H4 H 0.5987 0.6347 0.1063 0.059 Uiso 1 1 calc R . .
C5 C 0.6650(4) 0.7136(6) -0.0775(10) 0.0541(18) Uani 1 1 d . . .
H5 H 0.6516 0.8062 -0.0876 0.065 Uiso 1 1 calc R . .
C6 C 0.7147(3) 0.6531(7) -0.1677(10) 0.0536(19) Uani 1 1 d . . .
H6 H 0.7423 0.6956 -0.2529 0.064 Uiso 1 1 calc R . .
C7 C 0.7181(3) 0.5211(7) -0.1206(9) 0.0457(17) Uani 1 1 d . . .
H7 H 0.7489 0.4556 -0.1658 0.055 Uiso 1 1 calc R . .
C8 C 0.6102(5) 0.4459(9) -0.4151(11) 0.071(3) Uani 1 1 d . . .
H8 H 0.6417 0.3832 -0.4637 0.086 Uiso 1 1 calc R . .
C9 C 0.5644(5) 0.4175(8) -0.2945(12) 0.069(2) Uani 1 1 d . . .
H9 H 0.5575 0.3310 -0.2425 0.083 Uiso 1 1 calc R . .
C10 C 0.5285(4) 0.5315(11) -0.2604(11) 0.075(3) Uani 1 1 d . . .
H10 H 0.4920 0.5396 -0.1803 0.090 Uiso 1 1 calc R . .
C11 C 0.5542(4) 0.6331(8) -0.3612(11) 0.067(2) Uani 1 1 d . . .
H11 H 0.5386 0.7247 -0.3634 0.080 Uiso 1 1 calc R . .
C12 C 0.6052(5) 0.5815(9) -0.4561(10) 0.067(2) Uani 1 1 d . . .
H12 H 0.6318 0.6290 -0.5392 0.080 Uiso 1 1 calc R . .

loop_
_atom_site_aniso_label
_atom_site_aniso_U_11
_atom_site_aniso_U_22
_atom_site_aniso_U_33
_atom_site_aniso_U_23
_atom_site_aniso_U_13
_atom_site_aniso_U_12
Fe1 0.0398(5) 0.0412(4) 0.0356(5) 0.0078(4) 0.0012(4) 0.0016(4)
P1 0.0436(9) 0.0467(9) 0.0412(10) 0.0083(7) 0.0038(8) -0.0044(8)
P2 0.0478(11) 0.0650(13) 0.0622(14) 0.0310(11) -0.0138(10) -0.0013(9)
P3 0.0377(9) 0.0574(11) 0.0464(10) 0.0159(9) -0.0013(8) -0.0055(8)
F1 0.095(4) 0.066(3) 0.078(4) -0.014(3) 0.033(3) -0.003(3)
F2 0.095(4) 0.134(5) 0.069(3) 0.014(3) -0.034(3) -0.035(4)
F3 0.070(3) 0.098(4) 0.140(6) 0.071(4) -0.004(3) 0.010(3)
F4 0.079(3) 0.077(3) 0.076(3) 0.023(2) -0.005(3) -0.034(3)
F5 0.048(3) 0.098(4) 0.092(4) 0.027(3) 0.014(3) 0.017(2)
N1 0.038(3) 0.064(4) 0.069(4) 0.022(3) -0.001(3) -0.009(3)
N2 0.062(4) 0.052(3) 0.053(4) 0.024(3) 0.010(3) -0.008(3)
N3 0.048(3) 0.067(4) 0.046(3) 0.018(3) -0.010(3) -0.010(3)
C1 0.052(4) 0.060(5) 0.049(4) 0.007(4) 0.006(3) -0.008(3)
C2 0.049(4) 0.053(4) 0.040(4) 0.005(3) -0.001(3) -0.009(3)
C3 0.039(4) 0.046(4) 0.029(3) 0.015(3) -0.010(3) -0.004(3)
C4 0.046(4) 0.061(5) 0.040(4) -0.008(4) 0.005(3) -0.005(3)
C5 0.070(5) 0.027(3) 0.065(5) 0.000(3) -0.012(4) -0.002(3)
C6 0.041(4) 0.053(4) 0.067(5) 0.017(4) -0.006(3) -0.018(3)
C7 0.031(3) 0.045(4) 0.061(5) 0.009(3) -0.007(3) 0.006(3)
C8 0.100(7) 0.068(6) 0.045(5) -0.016(4) -0.012(5) 0.009(5)
C9 0.084(6) 0.048(5) 0.075(6) -0.003(4) -0.026(5) -0.014(4)
C10 0.043(4) 0.127(8) 0.055(5) 0.000(5) -0.001(4) -0.018(5)
C11 0.073(5) 0.072(5) 0.057(5) -0.001(4) -0.032(4) 0.031(5)
C12 0.073(6) 0.091(7) 0.037(4) 0.009(4) -0.014(4) -0.011(5)

loop_
_atom_type_symbol
_atom_type_description
_atom_type_scat_dispersion_real
_atom_type_scat_dispersion_imag
_atom_type_scat_source
C C 0.0033 0.0016 'International Tables Vol C Tables 4.2.6.8 and 6.1.1.4'
H H 0.0000 0.0000 'International Tables Vol C Tables 4.2.6.8 and 6.1.1.4'
N N 0.0061 0.0033 'International Tables Vol C Tables 4.2.6.8 and 6.1.1.4'
F F 0.0171 0.0103 'International Tables Vol C Tables 4.2.6.8 and 6.1.1.4'
P P 0.1023 0.0942 'International Tables Vol C Tables 4.2.6.8 and 6.1.1.4'
Fe Fe 0.3463 0.8444 'International Tables Vol C Tables 4.2.6.8 and 6.1.1.4'

loop_
_geom_angle_atom_site_label_1
_geom_angle_atom_site_label_2
_geom_angle_atom_site_label_3
_geom_angle
_geom_angle_site_symmetry_1
_geom_angle_site_symmetry_3
_geom_angle_publ_flag
C4 Fe1 C12 155.5(3) . . ?
C4 Fe1 C7 68.9(3) . . ?
C12 Fe1 C7 124.1(4) . . ?
C4 Fe1 C9 125.4(4) . . ?
C12 Fe1 C9 67.9(4) . . ?
C7 Fe1 C9 123.0(3) . . ?
C4 Fe1 C8 161.7(4) . . ?
C12 Fe1 C8 40.9(3) . . ?
C7 Fe1 C8 108.9(4) . . ?
C9 Fe1 C8 39.4(4) . . ?
C4 Fe1 C11 121.1(3) . . ?
C12 Fe1 C11 39.9(4) . . ?
C7 Fe1 C11 159.9(3) . . ?
C9 Fe1 C11 67.5(4) . . ?
C8 Fe1 C11 67.3(4) . . ?
C4 Fe1 C3 41.4(3) . . ?
C12 Fe1 C3 161.5(4) . . ?
C7 Fe1 C3 41.1(3) . . ?
C9 Fe1 C3 108.8(3) . . ?
C8 Fe1 C3 125.0(3) . . ?
C11 Fe1 C3 157.4(3) . . ?
C4 Fe1 C5 40.9(3) . . ?
C12 Fe1 C5 120.4(3) . . ?
C7 Fe1 C5 67.4(3) . . ?
C9 Fe1 C5 162.2(4) . . ?
C8 Fe1 C5 156.5(4) . . ?
C11 Fe1 C5 107.7(3) . . ?
C3 Fe1 C5 68.6(3) . . ?
C4 Fe1 C10 108.2(3) . . ?
C12 Fe1 C10 67.6(4) . . ?
C7 Fe1 C10 158.3(3) . . ?
C9 Fe1 C10 40.0(4) . . ?
C8 Fe1 C10 66.7(4) . . ?
C11 Fe1 C10 40.4(4) . . ?
C3 Fe1 C10 122.4(3) . . ?
C5 Fe1 C10 125.4(4) . . ?
C4 Fe1 C6 68.2(3) . . ?
C12 Fe1 C6 107.4(3) . . ?
C7 Fe1 C6 40.0(3) . . ?
C9 Fe1 C6 157.4(4) . . ?
C8 Fe1 C6 122.7(4) . . ?
C11 Fe1 C6 123.9(3) . . ?
C3 Fe1 C6 68.3(3) . . ?
C5 Fe1 C6 39.5(3) . . ?
C10 Fe1 C6 160.7(4) . . ?
F1 P1 N3 107.9(4) . . ?
F1 P1 N1 107.9(4) . . ?
N3 P1 N1 116.2(3) . . ?
F1 P1 C1 101.3(3) . . ?
N3 P1 C1 110.5(3) . . ?
N1 P1 C1 111.9(3) . . ?
F3 P2 F2 98.2(4) . . ?
F3 P2 N1 110.3(4) . . ?
F2 P2 N1 108.7(3) . . ?
F3 P2 N2 108.9(3) . . ?
F2 P2 N2 109.0(4) . . ?
N1 P2 N2 119.6(3) . . ?
F4 P3 F5 98.9(3) . . ?
F4 P3 N2 108.5(3) . . ?
F5 P3 N2 108.6(3) . . ?
F4 P3 N3 110.6(3) . . ?
F5 P3 N3 109.3(3) . . ?
N2 P3 N3 119.0(3) . . ?
P2 N1 P1 121.7(4) . . ?
P3 N2 P2 120.4(4) . . ?
P3 N3 P1 122.5(4) . . ?
C2 C1 P1 178.6(7) . . ?
C1 C2 C3 177.4(8) . . ?
C2 C3 C7 127.1(7) . . ?
C2 C3 C4 126.8(6) . . ?
C7 C3 C4 106.1(6) . . ?
C2 C3 Fe1 125.3(5) . . ?
C7 C3 Fe1 69.0(3) . . ?
C4 C3 Fe1 68.2(4) . . ?
C5 C4 C3 107.7(6) . . ?
C5 C4 Fe1 70.8(4) . . ?
C3 C4 Fe1 70.4(4) . . ?
C5 C4 H4 126.1 . . ?
C3 C4 H4 126.1 . . ?
Fe1 C4 H4 126.1 . . ?
C6 C5 C4 108.7(6) . . ?
C6 C5 Fe1 70.5(4) . . ?
C4 C5 Fe1 68.3(4) . . ?
C6 C5 H5 125.7 . . ?
C4 C5 H5 125.7 . . ?
Fe1 C5 H5 125.7 . . ?
C5 C6 C7 108.8(6) . . ?
C5 C6 Fe1 70.0(4) . . ?
C7 C6 Fe1 69.2(4) . . ?
C5 C6 H6 125.6 . . ?
C7 C6 H6 125.6 . . ?
Fe1 C6 H6 125.6 . . ?
C6 C7 C3 108.8(6) . . ?
C6 C7 Fe1 70.8(4) . . ?
C3 C7 Fe1 69.9(3) . . ?
C6 C7 H7 125.6 . . ?
C3 C7 H7 125.6 . . ?
Fe1 C7 H7 125.6 . . ?
C9 C8 C12 108.7(9) . . ?
C9 C8 Fe1 70.3(5) . . ?
C12 C8 Fe1 69.2(5) . . ?
C9 C8 H8 125.7 . . ?
C12 C8 H8 125.7 . . ?
Fe1 C8 H8 125.7 . . ?
C8 C9 C10 108.5(8) . . ?
C8 C9 Fe1 70.4(5) . . ?
C10 C9 Fe1 70.6(4) . . ?
C8 C9 H9 125.8 . . ?
C10 C9 H9 125.8 . . ?
Fe1 C9 H9 125.8 . . ?
C9 C10 C11 107.6(8) . . ?
C9 C10 Fe1 69.4(5) . . ?
C11 C10 Fe1 69.5(4) . . ?
C9 C10 H10 126.2 . . ?
C11 C10 H10 126.2 . . ?
Fe1 C10 H10 126.2 . . ?
C12 C11 C10 108.2(8) . . ?
C12 C11 Fe1 69.5(4) . . ?
C10 C11 Fe1 70.1(4) . . ?
C12 C11 H11 125.9 . . ?
C10 C11 H11 125.9 . . ?
Fe1 C11 H11 125.9 . . ?
C11 C12 C8 107.0(8) . . ?
C11 C12 Fe1 70.6(5) . . ?
C8 C12 Fe1 69.9(5) . . ?
C11 C12 H12 126.5 . . ?
C8 C12 H12 126.5 . . ?
Fe1 C12 H12 126.5 . . ?

loop_
_geom_bond_atom_site_label_1
_geom_bond_atom_site_label_2
_geom_bond_distance
_geom_bond_site_symmetry_2
_geom_bond_publ_flag
Fe1 C4 2.008(7) . ?
Fe1 C12 2.022(8) . ?
Fe1 C7 2.025(6) . ?
Fe1 C9 2.029(8) . ?
Fe1 C8 2.031(8) . ?
Fe1 C11 2.035(7) . ?
Fe1 C3 2.036(6) . ?
Fe1 C5 2.040(7) . ?
Fe1 C10 2.044(8) . ?
Fe1 C6 2.045(7) . ?
P1 F1 1.529(5) . ?
P1 N3 1.568(5) . ?
P1 N1 1.581(6) . ?
P1 C1 1.705(8) . ?
P2 F3 1.501(5) . ?
P2 F2 1.525(6) . ?
P2 N1 1.545(6) . ?
P2 N2 1.562(7) . ?
P3 F4 1.510(5) . ?
P3 F5 1.518(5) . ?
P3 N2 1.547(7) . ?
P3 N3 1.555(6) . ?
C1 C2 1.195(10) . ?
C2 C3 1.408(10) . ?
C3 C7 1.427(9) . ?
C3 C4 1.429(10) . ?
C4 C5 1.414(10) . ?
C4 H4 0.9800 . ?
C5 C6 1.381(10) . ?
C5 H5 0.9800 . ?
C6 C7 1.392(9) . ?
C6 H6 0.9800 . ?
C7 H7 0.9800 . ?
C8 C9 1.367(13) . ?
C8 C12 1.417(12) . ?
C8 H8 0.9800 . ?
C9 C10 1.392(12) . ?
C9 H9 0.9800 . ?
C10 C11 1.407(12) . ?
C10 H10 0.9800 . ?
C11 C12 1.385(12) . ?
C11 H11 0.9800 . ?
C12 H12 0.9800 . ?

loop_
_geom_torsion_atom_site_label_1
_geom_torsion_atom_site_label_2
_geom_torsion_atom_site_label_3
_geom_torsion_atom_site_label_4
_geom_torsion
_geom_torsion_site_symmetry_1
_geom_torsion_site_symmetry_2
_geom_torsion_site_symmetry_3
_geom_torsion_site_symmetry_4
_geom_torsion_publ_flag
F3 P2 N1 P1 122.0(5) . . . . ?
F2 P2 N1 P1 -131.4(5) . . . . ?
N2 P2 N1 P1 -5.4(7) . . . . ?
F1 P1 N1 P2 -112.7(5) . . . . ?
N3 P1 N1 P2 8.5(7) . . . . ?
C1 P1 N1 P2 136.7(5) . . . . ?
F4 P3 N2 P2 126.8(4) . . . . ?
F5 P3 N2 P2 -126.7(4) . . . . ?
N3 P3 N2 P2 -0.8(6) . . . . ?
F3 P2 N2 P3 -126.6(5) . . . . ?
F2 P2 N2 P3 127.2(5) . . . . ?
N1 P2 N2 P3 1.4(7) . . . . ?
F4 P3 N3 P1 -122.2(5) . . . . ?
F5 P3 N3 P1 129.9(5) . . . . ?
N2 P3 N3 P1 4.4(7) . . . . ?
F1 P1 N3 P3 113.2(5) . . . . ?
N1 P1 N3 P3 -8.0(6) . . . . ?
C1 P1 N3 P3 -136.9(5) . . . . ?
F1 P1 C1 C2 -66(32) . . . . ?
N3 P1 C1 C2 180(100) . . . . ?
N1 P1 C1 C2 48(32) . . . . ?
P1 C1 C2 C3 25(46) . . . . ?
C1 C2 C3 C7 15(18) . . . . ?
C1 C2 C3 C4 -168(17) . . . . ?
C1 C2 C3 Fe1 104(17) . . . . ?
C4 Fe1 C3 C2 120.5(8) . . . . ?
C12 Fe1 C3 C2 -78.5(12) . . . . ?
C7 Fe1 C3 C2 -121.4(8) . . . . ?
C9 Fe1 C3 C2 -2.3(7) . . . . ?
C8 Fe1 C3 C2 -42.9(8) . . . . ?
C11 Fe1 C3 C2 74.2(11) . . . . ?
C5 Fe1 C3 C2 158.9(7) . . . . ?
C10 Fe1 C3 C2 39.7(8) . . . . ?
C6 Fe1 C3 C2 -158.4(7) . . . . ?
C4 Fe1 C3 C7 -118.2(6) . . . . ?
C12 Fe1 C3 C7 42.8(11) . . . . ?
C9 Fe1 C3 C7 119.1(5) . . . . ?
C8 Fe1 C3 C7 78.5(6) . . . . ?
C11 Fe1 C3 C7 -164.5(8) . . . . ?
C5 Fe1 C3 C7 -79.7(5) . . . . ?
C10 Fe1 C3 C7 161.1(5) . . . . ?
C6 Fe1 C3 C7 -37.1(4) . . . . ?
C12 Fe1 C3 C4 161.0(10) . . . . ?
C7 Fe1 C3 C4 118.2(6) . . . . ?
C9 Fe1 C3 C4 -122.7(5) . . . . ?
C8 Fe1 C3 C4 -163.3(5) . . . . ?
C11 Fe1 C3 C4 -46.3(9) . . . . ?
C5 Fe1 C3 C4 38.5(4) . . . . ?
C10 Fe1 C3 C4 -80.7(5) . . . . ?
C6 Fe1 C3 C4 81.1(4) . . . . ?
C2 C3 C4 C5 -179.9(6) . . . . ?
C7 C3 C4 C5 -2.3(8) . . . . ?
Fe1 C3 C4 C5 -61.3(5) . . . . ?
C2 C3 C4 Fe1 -118.6(7) . . . . ?
C7 C3 C4 Fe1 58.9(4) . . . . ?
C12 Fe1 C4 C5 -47.8(10) . . . . ?
C7 Fe1 C4 C5 79.3(4) . . . . ?
C9 Fe1 C4 C5 -164.4(5) . . . . ?
C8 Fe1 C4 C5 166.0(11) . . . . ?
C11 Fe1 C4 C5 -81.2(5) . . . . ?
C3 Fe1 C4 C5 117.8(6) . . . . ?
C10 Fe1 C4 C5 -123.5(5) . . . . ?
C6 Fe1 C4 C5 36.2(4) . . . . ?
C12 Fe1 C4 C3 -165.6(8) . . . . ?
C7 Fe1 C4 C3 -38.4(4) . . . . ?
C9 Fe1 C4 C3 77.8(5) . . . . ?
C8 Fe1 C4 C3 48.3(13) . . . . ?
C11 Fe1 C4 C3 161.1(4) . . . . ?
C5 Fe1 C4 C3 -117.8(6) . . . . ?
C10 Fe1 C4 C3 118.7(5) . . . . ?
C6 Fe1 C4 C3 -81.5(4) . . . . ?
C3 C4 C5 C6 2.0(8) . . . . ?
Fe1 C4 C5 C6 -59.1(5) . . . . ?
C3 C4 C5 Fe1 61.0(5) . . . . ?
C4 Fe1 C5 C6 120.4(6) . . . . ?
C12 Fe1 C5 C6 -80.4(5) . . . . ?
C7 Fe1 C5 C6 37.0(4) . . . . ?
C9 Fe1 C5 C6 166.2(10) . . . . ?
C8 Fe1 C5 C6 -48.6(10) . . . . ?
C11 Fe1 C5 C6 -122.2(5) . . . . ?
C3 Fe1 C5 C6 81.5(4) . . . . ?
C10 Fe1 C5 C6 -163.2(5) . . . . ?
C12 Fe1 C5 C4 159.1(5) . . . . ?
C7 Fe1 C5 C4 -83.5(5) . . . . ?
C9 Fe1 C5 C4 45.7(12) . . . . ?
C8 Fe1 C5 C4 -169.0(8) . . . . ?
C11 Fe1 C5 C4 117.4(5) . . . . ?
C3 Fe1 C5 C4 -38.9(4) . . . . ?
C10 Fe1 C5 C4 76.3(6) . . . . ?
C6 Fe1 C5 C4 -120.4(6) . . . . ?
C4 C5 C6 C7 -0.8(8) . . . . ?
Fe1 C5 C6 C7 -58.5(5) . . . . ?
C4 C5 C6 Fe1 57.8(5) . . . . ?
C4 Fe1 C6 C5 -37.5(4) . . . . ?
C12 Fe1 C6 C5 116.9(5) . . . . ?
C7 Fe1 C6 C5 -120.3(7) . . . . ?
C9 Fe1 C6 C5 -169.0(8) . . . . ?
C8 Fe1 C6 C5 159.2(5) . . . . ?
C11 Fe1 C6 C5 76.2(5) . . . . ?
C3 Fe1 C6 C5 -82.2(5) . . . . ?
C10 Fe1 C6 C5 45.2(12) . . . . ?
C4 Fe1 C6 C7 82.8(5) . . . . ?
C12 Fe1 C6 C7 -122.8(5) . . . . ?
C9 Fe1 C6 C7 -48.8(11) . . . . ?
C8 Fe1 C6 C7 -80.5(6) . . . . ?
C11 Fe1 C6 C7 -163.5(5) . . . . ?
C3 Fe1 C6 C7 38.1(4) . . . . ?
C5 Fe1 C6 C7 120.3(7) . . . . ?
C10 Fe1 C6 C7 165.5(9) . . . . ?
C5 C6 C7 C3 -0.7(8) . . . . ?
Fe1 C6 C7 C3 -59.8(5) . . . . ?
C5 C6 C7 Fe1 59.0(5) . . . . ?
C2 C3 C7 C6 179.4(6) . . . . ?
C4 C3 C7 C6 1.9(8) . . . . ?
Fe1 C3 C7 C6 60.3(5) . . . . ?
C2 C3 C7 Fe1 119.1(7) . . . . ?
C4 C3 C7 Fe1 -58.4(4) . . . . ?
C4 Fe1 C7 C6 -80.8(5) . . . . ?
C12 Fe1 C7 C6 75.7(6) . . . . ?
C9 Fe1 C7 C6 159.9(5) . . . . ?
C8 Fe1 C7 C6 118.6(5) . . . . ?
C11 Fe1 C7 C6 43.2(11) . . . . ?
C3 Fe1 C7 C6 -119.4(6) . . . . ?
C5 Fe1 C7 C6 -36.6(5) . . . . ?
C10 Fe1 C7 C6 -167.1(9) . . . . ?
C4 Fe1 C7 C3 38.6(4) . . . . ?
C12 Fe1 C7 C3 -164.9(5) . . . . ?
C9 Fe1 C7 C3 -80.7(6) . . . . ?
C8 Fe1 C7 C3 -122.0(5) . . . . ?
C11 Fe1 C7 C3 162.6(9) . . . . ?
C5 Fe1 C7 C3 82.8(5) . . . . ?
C10 Fe1 C7 C3 -47.7(10) . . . . ?
C6 Fe1 C7 C3 119.4(6) . . . . ?
C4 Fe1 C8 C9 39.3(14) . . . . ?
C12 Fe1 C8 C9 -120.0(8) . . . . ?
C7 Fe1 C8 C9 119.3(5) . . . . ?
C11 Fe1 C8 C9 -81.8(6) . . . . ?
C3 Fe1 C8 C9 76.4(7) . . . . ?
C5 Fe1 C8 C9 -164.0(7) . . . . ?
C10 Fe1 C8 C9 -37.8(5) . . . . ?
C6 Fe1 C8 C9 161.4(5) . . . . ?
C4 Fe1 C8 C12 159.4(10) . . . . ?
C7 Fe1 C8 C12 -120.6(6) . . . . ?
C9 Fe1 C8 C12 120.0(8) . . . . ?
C11 Fe1 C8 C12 38.2(6) . . . . ?
C3 Fe1 C8 C12 -163.6(5) . . . . ?
C5 Fe1 C8 C12 -44.0(12) . . . . ?
C10 Fe1 C8 C12 82.2(6) . . . . ?
C6 Fe1 C8 C12 -78.6(7) . . . . ?
C12 C8 C9 C10 1.9(10) . . . . ?
Fe1 C8 C9 C10 60.6(6) . . . . ?
C12 C8 C9 Fe1 -58.7(6) . . . . ?
C4 Fe1 C9 C8 -165.8(5) . . . . ?
C12 Fe1 C9 C8 37.8(6) . . . . ?
C7 Fe1 C9 C8 -79.5(6) . . . . ?
C11 Fe1 C9 C8 81.0(6) . . . . ?
C3 Fe1 C9 C8 -122.8(6) . . . . ?
C5 Fe1 C9 C8 159.0(9) . . . . ?
C10 Fe1 C9 C8 118.8(8) . . . . ?
C6 Fe1 C9 C8 -44.3(11) . . . . ?
C4 Fe1 C9 C10 75.3(6) . . . . ?
C12 Fe1 C9 C10 -81.1(6) . . . . ?
C7 Fe1 C9 C10 161.7(5) . . . . ?
C8 Fe1 C9 C10 -118.8(8) . . . . ?
C11 Fe1 C9 C10 -37.8(5) . . . . ?
C3 Fe1 C9 C10 118.4(5) . . . . ?
C5 Fe1 C9 C10 40.2(13) . . . . ?
C6 Fe1 C9 C10 -163.1(8) . . . . ?
C8 C9 C10 C11 -1.2(10) . . . . ?
Fe1 C9 C10 C11 59.2(6) . . . . ?
C8 C9 C10 Fe1 -60.5(6) . . . . ?
C4 Fe1 C10 C9 -123.9(6) . . . . ?
C12 Fe1 C10 C9 81.8(6) . . . . ?
C7 Fe1 C10 C9 -45.4(11) . . . . ?
C8 Fe1 C10 C9 37.2(5) . . . . ?
C11 Fe1 C10 C9 119.0(8) . . . . ?
C3 Fe1 C10 C9 -80.6(6) . . . . ?
C5 Fe1 C10 C9 -166.0(5) . . . . ?
C6 Fe1 C10 C9 160.4(10) . . . . ?
C4 Fe1 C10 C11 117.0(5) . . . . ?
C12 Fe1 C10 C11 -37.2(5) . . . . ?
C7 Fe1 C10 C11 -164.5(8) . . . . ?
C9 Fe1 C10 C11 -119.0(8) . . . . ?
C8 Fe1 C10 C11 -81.8(6) . . . . ?
C3 Fe1 C10 C11 160.4(5) . . . . ?
C5 Fe1 C10 C11 75.0(6) . . . . ?
C6 Fe1 C10 C11 41.3(13) . . . . ?
C9 C10 C11 C12 0.1(9) . . . . ?
Fe1 C10 C11 C12 59.3(6) . . . . ?
C9 C10 C11 Fe1 -59.2(6) . . . . ?
C4 Fe1 C11 C12 159.2(5) . . . . ?
C7 Fe1 C11 C12 43.9(12) . . . . ?
C9 Fe1 C11 C12 -81.9(6) . . . . ?
C8 Fe1 C11 C12 -39.1(6) . . . . ?
C3 Fe1 C11 C12 -166.9(7) . . . . ?
C5 Fe1 C11 C12 116.4(5) . . . . ?
C10 Fe1 C11 C12 -119.3(8) . . . . ?
C6 Fe1 C11 C12 75.9(6) . . . . ?
C4 Fe1 C11 C10 -81.5(6) . . . . ?
C12 Fe1 C11 C10 119.3(8) . . . . ?
C7 Fe1 C11 C10 163.3(8) . . . . ?
C9 Fe1 C11 C10 37.4(6) . . . . ?
C8 Fe1 C11 C10 80.2(6) . . . . ?
C3 Fe1 C11 C10 -47.5(10) . . . . ?
C5 Fe1 C11 C10 -124.3(6) . . . . ?
C6 Fe1 C11 C10 -164.7(5) . . . . ?
C10 C11 C12 C8 1.0(9) . . . . ?
Fe1 C11 C12 C8 60.7(6) . . . . ?
C10 C11 C12 Fe1 -59.7(5) . . . . ?
C9 C8 C12 C11 -1.8(10) . . . . ?
Fe1 C8 C12 C11 -61.2(6) . . . . ?
C9 C8 C12 Fe1 59.4(6) . . . . ?
C4 Fe1 C12 C11 -47.2(11) . . . . ?
C7 Fe1 C12 C11 -163.2(5) . . . . ?
C9 Fe1 C12 C11 81.0(6) . . . . ?
C8 Fe1 C12 C11 117.3(8) . . . . ?
C3 Fe1 C12 C11 164.0(9) . . . . ?
C5 Fe1 C12 C11 -81.4(6) . . . . ?
C10 Fe1 C12 C11 37.6(6) . . . . ?
C6 Fe1 C12 C11 -122.5(5) . . . . ?
C4 Fe1 C12 C8 -164.5(8) . . . . ?
C7 Fe1 C12 C8 79.4(7) . . . . ?
C9 Fe1 C12 C8 -36.3(6) . . . . ?
C11 Fe1 C12 C8 -117.3(8) . . . . ?
C3 Fe1 C12 C8 46.7(13) . . . . ?
C5 Fe1 C12 C8 161.3(6) . . . . ?
C10 Fe1 C12 C8 -79.7(7) . . . . ?
C6 Fe1 C12 C8 120.2(6) . . . . ?
